data_4023070
loop_
_publ_author_name
'Jinqiang Zhang'
'Feihe Huang'
'Ning Li'
'Hong Wang'
'Harry W. Gibson'
'Peter Gantzel'
'Arnold L. Rheingold'

_publ_contact_author_address
;
 Department of Chemistry
 Zhejiang University
 Hangzhou 310027, P. R. China
;
_publ_contact_author_email fhuang@zju.edu.cn
_publ_contact_author_fax 86-571-87953189
_publ_contact_author_name 'Feihe Huang'
_publ_contact_author_phone 86-571-87953189
_publ_section_title
;
 Paraquat Substituent Effect on Complexation with a
 Dibenzo-24-crown-8-Based Cryptand
;
_journal_name_full 'Journal of Organic Chemistry'
_journal_page_first 8935
_journal_page_last 8938
_journal_paper_doi 10.1021/jo701653q
_journal_volume 72
_journal_year 2007
_chemical_formula_sum 'C51 H57 F12 N3 O13 P2'
_chemical_formula_weight 1209.94
_chemical_name_systematic
; 
 ? 
;
_space_group_IT_number 2
_symmetry_cell_setting triclinic
_symmetry_space_group_name_Hall '-P 1'
_symmetry_space_group_name_H-M 'P -1'
_atom_sites_solution_hydrogens geom
_atom_sites_solution_primary direct
_atom_sites_solution_secondary difmap
_audit_creation_method SHELXL-97
_cell_angle_alpha 95.354(2)
_cell_angle_beta 90.600(2)
_cell_angle_gamma 108.356(2)
_cell_formula_units_Z 2
_cell_length_a 12.4297(12)
_cell_length_b 14.3880(14)
_cell_length_c 15.8418(15)
_cell_measurement_reflns_used 6866
_cell_measurement_temperature 100(2)
_cell_measurement_theta_max 27.27
_cell_measurement_theta_min 2.34
_cell_volume 2674.9(4)
_computing_cell_refinement 'Bruker SMART'
_computing_data_collection 'Bruker SMART'
_computing_data_reduction 'Bruker SAINT'
_computing_molecular_graphics 'Bruker SHELXTL'
_computing_publication_material 'Bruker SHELXTL'
_computing_structure_refinement 'SHELXL-97 (Sheldrick, 1997)'
_computing_structure_solution 'SHELXS-97 (Sheldrick, 1990)'
_diffrn_ambient_temperature 100(2)
_diffrn_measured_fraction_theta_full 0.948
_diffrn_measured_fraction_theta_max 0.948
_diffrn_measurement_device_type 'CCD area detector'
_diffrn_measurement_method 'phi and omega scans'
_diffrn_radiation_monochromator graphite
_diffrn_radiation_source 'fine-focus sealed tube'
_diffrn_radiation_type MoK\a
_diffrn_radiation_wavelength 0.71073
_diffrn_reflns_av_R_equivalents 0.0217
_diffrn_reflns_av_sigmaI/netI 0.0381
_diffrn_reflns_limit_h_max 16
_diffrn_reflns_limit_h_min -15
_diffrn_reflns_limit_k_max 18
_diffrn_reflns_limit_k_min -18
_diffrn_reflns_limit_l_max 20
_diffrn_reflns_limit_l_min -20
_diffrn_reflns_number 22853
_diffrn_reflns_theta_full 27.52
_diffrn_reflns_theta_max 27.52
_diffrn_reflns_theta_min 1.29
_exptl_absorpt_coefficient_mu 0.190
_exptl_absorpt_correction_type none
_exptl_crystal_colour yellow
_exptl_crystal_density_diffrn 1.502
_exptl_crystal_density_meas 0
_exptl_crystal_density_method 'not measured'
_exptl_crystal_F_000 1252
_exptl_crystal_size_max 0.35
_exptl_crystal_size_mid 0.30
_exptl_crystal_size_min 0.20
_refine_diff_density_max 0.598
_refine_diff_density_min -0.551
_refine_diff_density_rms 0.063
_refine_ls_extinction_method none
_refine_ls_goodness_of_fit_ref 1.026
_refine_ls_hydrogen_treatment mixed
_refine_ls_matrix_type full
_refine_ls_number_parameters 734
_refine_ls_number_reflns 11685
_refine_ls_number_restraints 0
_refine_ls_restrained_S_all 1.026
_refine_ls_R_factor_all 0.0610
_refine_ls_R_factor_gt 0.0461
_refine_ls_shift/su_max 0.550
_refine_ls_shift/su_mean 0.012
_refine_ls_structure_factor_coef Fsqd
_refine_ls_weighting_details 'calc w=1/[\s^2^(Fo^2^)+(0.0657P)^2^+1.4348P] where P=(Fo^2^+2Fc^2^)/3'
_refine_ls_weighting_scheme calc
_refine_ls_wR_factor_gt 0.1186
_refine_ls_wR_factor_ref 0.1282
_reflns_number_gt 9220
_reflns_number_total 11685
_reflns_threshold_expression >2sigma(I)
_cod_data_source_file jo701653q-File001_2.cif
_cod_data_source_block 4-P3
_cod_depositor_comments
;
The following automatic conversions were performed:
'_symmetry_cell_setting' value 'Triclinic' changed to 'triclinic'
according to '/home/saulius/struct/CIF-dictionaries/cif_core.dic'
dictionary named 'cif_core.dic' version 2.4.1 from 2010-06-29.

Automatic conversion script
Id: cif_fix_enum 1527 2010-12-29 10:47:43Z saulius 
;
_cod_database_code 4023070

loop_
_symmetry_equiv_pos_as_xyz
'x, y, z'
'-x, -y, -z'

loop_
_atom_site_label
_atom_site_type_symbol
_atom_site_fract_x
_atom_site_fract_y
_atom_site_fract_z
_atom_site_U_iso_or_equiv
_atom_site_adp_type
_atom_site_occupancy
_atom_site_symmetry_multiplicity
_atom_site_calc_flag
_atom_site_refinement_flags
C75 C 1.0086(7) 0.0501(5) 0.4900(3) 0.123(3) Uani 1 1 d .
C76 C 0.9203(4) 0.0691(3) 0.4456(2) 0.0774(11) Uani 1 1 d .
C77 C 0.9069(6) -0.1027(5) 0.4782(5) 0.124(2) Uani 1 1 d .
O1A O 0.42053(15) 0.94179(13) 0.59833(12) 0.0444(4) Uani 1 1 d .
C1B C 0.3599(2) 0.97773(19) 0.63968(16) 0.0385(6) Uani 1 1 d .
C2B C 0.3905(4) 1.0860(2) 0.66344(19) 0.0658(10) Uani 1 1 d .
H2B1 H 0.4667 1.1189 0.6445 0.099 Uiso 1 1 calc R
H2B2 H 0.3892 1.0991 0.7252 0.099 Uiso 1 1 calc R
H2B3 H 0.3356 1.1112 0.6362 0.099 Uiso 1 1 calc R
C3B C 0.2538(3) 0.9153(3) 0.6738(3) 0.111(2) Uani 1 1 d .
H3B1 H 0.2503 0.8461 0.6647 0.167 Uiso 1 1 calc R
H3B2 H 0.1883 0.9240 0.6445 0.167 Uiso 1 1 calc R
H3B3 H 0.2525 0.9345 0.7347 0.167 Uiso 1 1 calc R
P1 P 0.84182(4) 0.39089(4) 0.14550(3) 0.02114(12) Uani 1 1 d .
F1 F 0.89970(10) 0.49128(9) 0.20550(7) 0.0279(3) Uani 1 1 d .
F2 F 0.78497(10) 0.29168(8) 0.08433(8) 0.0294(3) Uani 1 1 d .
F3 F 0.72407(10) 0.41334(9) 0.14562(8) 0.0283(3) Uani 1 1 d .
F4 F 0.87688(11) 0.45036(9) 0.06400(8) 0.0312(3) Uani 1 1 d .
F5 F 0.96021(10) 0.36807(9) 0.14485(9) 0.0367(3) Uani 1 1 d .
F6 F 0.80769(11) 0.33259(10) 0.22693(8) 0.0366(3) Uani 1 1 d .
P2 P 0.91216(5) 0.89809(4) 0.18774(3) 0.02477(13) Uani 1 1 d .
F7 F 1.00624(12) 0.84684(10) 0.20197(8) 0.0403(3) Uani 1 1 d .
F8 F 0.96077(12) 0.97373(10) 0.26963(8) 0.0388(3) Uani 1 1 d .
F9 F 0.86370(11) 0.82315(10) 0.10409(8) 0.0394(3) Uani 1 1 d .
F10 F 0.99783(13) 0.97078(10) 0.12936(9) 0.0423(3) Uani 1 1 d .
F11 F 0.81938(14) 0.95070(13) 0.17087(10) 0.0541(4) Uani 1 1 d .
F12 F 0.82714(13) 0.82562(11) 0.24401(10) 0.0529(4) Uani 1 1 d .
N1 N 0.55892(13) -0.00273(11) 0.79244(10) 0.0191(3) Uani 1 1 d .
O1 O 0.71761(12) -0.08774(10) 0.63544(9) 0.0263(3) Uani 1 1 d .
O2 O 0.71844(11) 0.06618(9) 0.67599(8) 0.0194(3) Uani 1 1 d .
O3 O 0.37290(14) -0.00427(11) 0.96088(10) 0.0349(4) Uani 1 1 d .
O4 O 0.47119(11) 0.11959(10) 0.88930(8) 0.0211(3) Uani 1 1 d .
O5 O 0.43870(11) 0.46463(10) 0.78449(8) 0.0222(3) Uani 1 1 d .
O6 O 0.37409(11) 0.46144(10) 0.60511(8) 0.0228(3) Uani 1 1 d .
O7 O 0.46403(11) 0.30720(10) 0.54299(8) 0.0226(3) Uani 1 1 d .
O8 O 0.70937(11) 0.36951(9) 0.50108(9) 0.0214(3) Uani 1 1 d .
O9 O 0.88495(11) 0.49890(9) 0.57742(8) 0.0185(3) Uani 1 1 d .
O10 O 0.89635(12) 0.69519(10) 0.64948(10) 0.0295(3) Uani 1 1 d .
O11 O 0.82281(12) 0.72210(10) 0.81777(9) 0.0242(3) Uani 1 1 d .
O12 O 0.61838(11) 0.57550(10) 0.87093(8) 0.0215(3) Uani 1 1 d .
C1 C 0.68276(16) -0.03080(13) 0.67891(12) 0.0197(4) Uani 1 1 d .
C2 C 0.59350(16) -0.06695(14) 0.74228(12) 0.0198(4) Uani 1 1 d .
C3 C 0.55117(17) -0.16881(14) 0.74429(13) 0.0235(4) Uani 1 1 d .
H3 H 0.5786 -0.2114 0.7074 0.028 Uiso 1 1 calc R
C4 C 0.46895(18) -0.20639(15) 0.80059(14) 0.0287(5) Uani 1 1 d .
H4 H 0.4381 -0.2754 0.8031 0.034 Uiso 1 1 calc R
C5 C 0.43247(18) -0.14153(15) 0.85324(14) 0.0277(4) Uani 1 1 d .
H5 H 0.3764 -0.1650 0.8933 0.033 Uiso 1 1 calc R
C6 C 0.47911(16) -0.04131(14) 0.84671(13) 0.0221(4) Uani 1 1 d .
C7 C 0.43580(16) 0.02614(15) 0.90526(13) 0.0228(4) Uani 1 1 d .
C8 C 0.42285(17) 0.18282(15) 0.94507(12) 0.0230(4) Uani 1 1 d .
H8A H 0.4382 0.1761 1.0053 0.028 Uiso 1 1 calc R
H8B H 0.3397 0.1627 0.9345 0.028 Uiso 1 1 calc R
C9 C 0.47584(16) 0.28715(14) 0.92708(12) 0.0205(4) Uani 1 1 d .
C10 C 0.42826(16) 0.32503(14) 0.86334(12) 0.0198(4) Uani 1 1 d .
H10 H 0.3624 0.2842 0.8315 0.024 Uiso 1 1 calc R
C11 C 0.47684(16) 0.42151(14) 0.84657(11) 0.0194(4) Uani 1 1 d .
C12 C 0.57382(16) 0.48237(14) 0.89459(12) 0.0199(4) Uani 1 1 d .
C13 C 0.61808(16) 0.44538(15) 0.95911(12) 0.0223(4) Uani 1 1 d .
H13 H 0.6819 0.4867 0.9928 0.027 Uiso 1 1 calc R
C14 C 0.56942(16) 0.34771(15) 0.97489(12) 0.0226(4) Uani 1 1 d .
H14 H 0.6009 0.3225 1.0189 0.027 Uiso 1 1 calc R
C15 C 0.32828(16) 0.41283(15) 0.74576(12) 0.0224(4) Uani 1 1 d .
H15A H 0.2693 0.4065 0.7883 0.027 Uiso 1 1 calc R
H15B H 0.3251 0.3461 0.7213 0.027 Uiso 1 1 calc R
C16 C 0.30940(17) 0.47212(15) 0.67719(12) 0.0232(4) Uani 1 1 d .
H16A H 0.2278 0.4502 0.6598 0.028 Uiso 1 1 calc R
H16B H 0.3314 0.5424 0.6995 0.028 Uiso 1 1 calc R
C17 C 0.31548(17) 0.37833(16) 0.54711(13) 0.0259(4) Uani 1 1 d .
H17A H 0.2602 0.3953 0.5111 0.031 Uiso 1 1 calc R
H17B H 0.2733 0.3231 0.5790 0.031 Uiso 1 1 calc R
C18 C 0.39846(17) 0.34805(16) 0.49245(12) 0.0250(4) Uani 1 1 d .
H18A H 0.3575 0.2987 0.4456 0.030 Uiso 1 1 calc R
H18B H 0.4488 0.4059 0.4674 0.030 Uiso 1 1 calc R
C19 C 0.51745(16) 0.24677(14) 0.49491(13) 0.0226(4) Uani 1 1 d .
H19A H 0.4607 0.2009 0.4535 0.027 Uiso 1 1 calc R
H19B H 0.5423 0.2067 0.5338 0.027 Uiso 1 1 calc R
C20 C 0.61853(16) 0.30226(14) 0.44746(12) 0.0212(4) Uani 1 1 d .
H20A H 0.6480 0.2541 0.4147 0.025 Uiso 1 1 calc R
H20B H 0.5931 0.3396 0.4064 0.025 Uiso 1 1 calc R
C21 C 0.77806(15) 0.33212(13) 0.54568(11) 0.0175(4) Uani 1 1 d .
C22 C 0.76019(16) 0.23325(13) 0.55305(12) 0.0186(4) Uani 1 1 d .
H22 H 0.6981 0.1850 0.5225 0.022 Uiso 1 1 calc R
C23 C 0.83252(16) 0.20362(13) 0.60498(12) 0.0182(4) Uani 1 1 d .
C24 C 0.92600(16) 0.27366(14) 0.64587(12) 0.0195(4) Uani 1 1 d .
H24 H 0.9759 0.2538 0.6806 0.023 Uiso 1 1 calc R
C25 C 0.94756(16) 0.37320(14) 0.63651(11) 0.0181(4) Uani 1 1 d .
H25 H 1.0132 0.4206 0.6635 0.022 Uiso 1 1 calc R
C26 C 0.87377(16) 0.40318(13) 0.58803(11) 0.0171(4) Uani 1 1 d .
C27 C 0.80792(17) 0.09663(14) 0.61437(12) 0.0214(4) Uani 1 1 d .
H27A H 0.7826 0.0576 0.5588 0.026 Uiso 1 1 calc R
H27B H 0.8776 0.0845 0.6344 0.026 Uiso 1 1 calc R
C28 C 0.98719(16) 0.57245(14) 0.61182(12) 0.0205(4) Uani 1 1 d .
H28A H 1.0539 0.5622 0.5837 0.025 Uiso 1 1 calc R
H28B H 0.9962 0.5683 0.6734 0.025 Uiso 1 1 calc R
C29 C 0.97824(18) 0.67130(14) 0.59661(14) 0.0266(4) Uani 1 1 d .
H29A H 1.0531 0.7222 0.6086 0.032 Uiso 1 1 calc R
H29B H 0.9560 0.6706 0.5363 0.032 Uiso 1 1 calc R
C30 C 0.94296(18) 0.78155(14) 0.70581(13) 0.0247(4) Uani 1 1 d .
H30A H 0.9734 0.8389 0.6731 0.030 Uiso 1 1 calc R
H30B H 1.0061 0.7749 0.7408 0.030 Uiso 1 1 calc R
C31 C 0.85290(19) 0.79756(14) 0.76223(13) 0.0259(4) Uani 1 1 d .
H31A H 0.8816 0.8628 0.7956 0.031 Uiso 1 1 calc R
H31B H 0.7855 0.7957 0.7275 0.031 Uiso 1 1 calc R
C32 C 0.74996(17) 0.73652(14) 0.88217(13) 0.0237(4) Uani 1 1 d .
H32A H 0.6852 0.7523 0.8572 0.028 Uiso 1 1 calc R
H32B H 0.7916 0.7920 0.9241 0.028 Uiso 1 1 calc R
C33 C 0.70805(17) 0.64362(15) 0.92440(12) 0.0227(4) Uani 1 1 d .
H33A H 0.7704 0.6158 0.9322 0.027 Uiso 1 1 calc R
H33B H 0.6795 0.6572 0.9808 0.027 Uiso 1 1 calc R
N2A N 0.69108(13) 0.45663(11) 0.71225(10) 0.0172(3) Uani 1 1 d .
N1A N 0.89912(14) 0.18301(12) 0.97583(10) 0.0199(3) Uani 1 1 d .
C1A C 0.82588(15) 0.44637(13) 0.81364(12) 0.0176(4) Uani 1 1 d .
H1A H 0.8902 0.4784 0.8506 0.021 Uiso 1 1 calc R
C2A C 0.78354(15) 0.50047(14) 0.76372(11) 0.0179(4) Uani 1 1 d .
H2A H 0.8197 0.5695 0.7654 0.022 Uiso 1 1 calc R
C3A C 0.63876(16) 0.35885(14) 0.70875(12) 0.0190(4) Uani 1 1 d .
H3A H 0.5729 0.3292 0.6727 0.023 Uiso 1 1 calc R
C4A C 0.67964(16) 0.30155(14) 0.75668(11) 0.0187(4) Uani 1 1 d .
H4A H 0.6427 0.2325 0.7530 0.022 Uiso 1 1 calc R
C5A C 0.77534(15) 0.34469(13) 0.81074(11) 0.0161(4) Uani 1 1 d .
C6A C 0.82126(15) 0.28627(13) 0.86462(11) 0.0167(4) Uani 1 1 d .
C7A C 0.75808(15) 0.19092(14) 0.87838(12) 0.0191(4) Uani 1 1 d .
H7A H 0.6866 0.1602 0.8493 0.023 Uiso 1 1 calc R
C8A C 0.79859(16) 0.14092(14) 0.93390(12) 0.0209(4) Uani 1 1 d .
H8A1 H 0.7549 0.0756 0.9428 0.025 Uiso 1 1 calc R
C9A C 0.96445(16) 0.27333(14) 0.96068(13) 0.0228(4) Uani 1 1 d .
H9A H 1.0369 0.3013 0.9890 0.027 Uiso 1 1 calc R
C10A C 0.92836(16) 0.32561(14) 0.90520(12) 0.0206(4) Uani 1 1 d .
H10A H 0.9763 0.3888 0.8943 0.025 Uiso 1 1 calc R
C11A C 0.93662(19) 0.13067(16) 1.04034(13) 0.0283(5) Uani 1 1 d .
H11A H 0.9891 0.0984 1.0153 0.042 Uiso 1 1 calc R
H11B H 0.8705 0.0810 1.0601 0.042 Uiso 1 1 calc R
H11C H 0.9751 0.1779 1.0884 0.042 Uiso 1 1 calc R
C12A C 0.64716(17) 0.51734(14) 0.65964(12) 0.0219(4) Uani 1 1 d .
H12A H 0.5976 0.5461 0.6932 0.033 Uiso 1 1 calc R
H12B H 0.6040 0.4761 0.6101 0.033 Uiso 1 1 calc R
H12C H 0.7108 0.5701 0.6407 0.033 Uiso 1 1 calc R

loop_
_atom_site_aniso_label
_atom_site_aniso_U_11
_atom_site_aniso_U_22
_atom_site_aniso_U_33
_atom_site_aniso_U_23
_atom_site_aniso_U_13
_atom_site_aniso_U_12
C75 0.247(8) 0.130(5) 0.066(3) 0.058(3) 0.093(4) 0.148(5)
C76 0.098(3) 0.094(3) 0.060(2) 0.029(2) 0.024(2) 0.052(2)
C77 0.119(5) 0.128(5) 0.143(6) 0.025(4) 0.017(4) 0.059(4)
O1A 0.0376(9) 0.0427(10) 0.0491(11) -0.0126(8) -0.0016(8) 0.0126(8)
C1B 0.0352(13) 0.0408(14) 0.0392(13) -0.0109(11) -0.0101(10) 0.0162(11)
C2B 0.125(3) 0.0406(16) 0.0435(16) 0.0104(13) 0.0137(18) 0.0408(19)
C3B 0.0428(18) 0.071(2) 0.183(5) -0.071(3) 0.042(2) -0.0122(17)
P1 0.0175(2) 0.0185(2) 0.0238(3) 0.0004(2) 0.00055(19) 0.00117(19)
F1 0.0249(6) 0.0252(6) 0.0279(6) -0.0049(5) -0.0036(5) 0.0021(5)
F2 0.0230(6) 0.0217(6) 0.0363(7) -0.0049(5) 0.0043(5) -0.0011(5)
F3 0.0203(6) 0.0323(7) 0.0301(6) -0.0038(5) -0.0013(5) 0.0071(5)
F4 0.0362(7) 0.0255(6) 0.0255(6) 0.0031(5) 0.0067(5) 0.0003(5)
F5 0.0206(6) 0.0271(7) 0.0594(9) -0.0037(6) -0.0023(6) 0.0059(5)
F6 0.0377(7) 0.0344(7) 0.0319(7) 0.0121(6) -0.0005(6) 0.0009(6)
P2 0.0272(3) 0.0214(3) 0.0252(3) 0.0031(2) -0.0001(2) 0.0069(2)
F7 0.0517(9) 0.0442(8) 0.0337(7) 0.0044(6) -0.0042(6) 0.0275(7)
F8 0.0467(8) 0.0328(7) 0.0326(7) -0.0040(6) -0.0004(6) 0.0087(6)
F9 0.0365(7) 0.0436(8) 0.0331(7) -0.0071(6) -0.0049(6) 0.0087(6)
F10 0.0540(9) 0.0326(7) 0.0354(7) 0.0106(6) 0.0063(6) 0.0049(6)
F11 0.0574(10) 0.0693(11) 0.0499(9) -0.0011(8) -0.0041(8) 0.0425(9)
F12 0.0533(10) 0.0433(9) 0.0455(9) 0.0059(7) 0.0153(7) -0.0091(7)
N1 0.0167(8) 0.0187(8) 0.0206(8) 0.0058(6) -0.0009(6) 0.0025(6)
O1 0.0292(8) 0.0185(7) 0.0315(8) 0.0036(6) 0.0070(6) 0.0077(6)
O2 0.0209(7) 0.0153(6) 0.0218(7) 0.0041(5) 0.0059(5) 0.0046(5)
O3 0.0357(9) 0.0317(8) 0.0376(9) 0.0145(7) 0.0192(7) 0.0073(7)
O4 0.0198(7) 0.0222(7) 0.0209(7) 0.0062(5) 0.0050(5) 0.0047(5)
O5 0.0187(7) 0.0252(7) 0.0215(7) 0.0068(6) -0.0015(5) 0.0042(6)
O6 0.0202(7) 0.0285(7) 0.0203(7) 0.0034(6) 0.0012(5) 0.0083(6)
O7 0.0230(7) 0.0264(7) 0.0197(7) 0.0025(6) -0.0025(5) 0.0097(6)
O8 0.0216(7) 0.0160(6) 0.0251(7) 0.0028(5) -0.0055(5) 0.0039(5)
O9 0.0197(6) 0.0132(6) 0.0207(7) 0.0024(5) -0.0002(5) 0.0023(5)
O10 0.0230(7) 0.0203(7) 0.0391(9) -0.0076(6) 0.0081(6) 0.0008(6)
O11 0.0275(7) 0.0195(7) 0.0284(7) 0.0045(6) 0.0091(6) 0.0105(6)
O12 0.0198(7) 0.0225(7) 0.0212(7) 0.0022(5) 0.0009(5) 0.0052(5)
C1 0.0204(9) 0.0161(9) 0.0216(9) 0.0040(7) -0.0019(7) 0.0041(7)
C2 0.0185(9) 0.0181(9) 0.0205(9) 0.0038(7) -0.0032(7) 0.0023(7)
C3 0.0234(10) 0.0175(9) 0.0273(10) 0.0029(8) -0.0030(8) 0.0031(8)
C4 0.0266(11) 0.0167(10) 0.0373(12) 0.0076(9) -0.0005(9) -0.0021(8)
C5 0.0230(10) 0.0244(10) 0.0307(11) 0.0099(9) 0.0044(8) -0.0019(8)
C6 0.0174(9) 0.0228(10) 0.0235(10) 0.0069(8) 0.0000(7) 0.0016(8)
C7 0.0170(9) 0.0261(10) 0.0240(10) 0.0083(8) 0.0017(8) 0.0034(8)
C8 0.0217(10) 0.0299(11) 0.0201(9) 0.0068(8) 0.0062(8) 0.0108(8)
C9 0.0193(9) 0.0269(10) 0.0180(9) 0.0047(8) 0.0071(7) 0.0100(8)
C10 0.0162(9) 0.0259(10) 0.0173(9) 0.0017(7) 0.0038(7) 0.0067(8)
C11 0.0183(9) 0.0262(10) 0.0158(9) 0.0028(7) 0.0036(7) 0.0097(8)
C12 0.0185(9) 0.0230(10) 0.0188(9) 0.0026(7) 0.0064(7) 0.0074(8)
C13 0.0184(9) 0.0299(11) 0.0183(9) 0.0015(8) 0.0017(7) 0.0077(8)
C14 0.0209(10) 0.0301(11) 0.0194(9) 0.0055(8) 0.0019(7) 0.0112(8)
C15 0.0176(9) 0.0263(10) 0.0223(10) 0.0045(8) 0.0006(7) 0.0052(8)
C16 0.0203(10) 0.0306(11) 0.0223(10) 0.0044(8) 0.0028(8) 0.0128(8)
C17 0.0208(10) 0.0346(11) 0.0218(10) 0.0020(8) -0.0041(8) 0.0086(9)
C18 0.0247(10) 0.0327(11) 0.0189(9) 0.0030(8) -0.0034(8) 0.0110(9)
C19 0.0212(10) 0.0203(10) 0.0250(10) 0.0020(8) -0.0027(8) 0.0050(8)
C20 0.0212(9) 0.0203(9) 0.0199(9) -0.0004(7) -0.0054(7) 0.0045(8)
C21 0.0176(9) 0.0182(9) 0.0176(9) 0.0037(7) 0.0031(7) 0.0062(7)
C22 0.0185(9) 0.0168(9) 0.0187(9) 0.0012(7) 0.0029(7) 0.0034(7)
C23 0.0200(9) 0.0179(9) 0.0183(9) 0.0041(7) 0.0076(7) 0.0076(7)
C24 0.0191(9) 0.0243(10) 0.0177(9) 0.0057(7) 0.0030(7) 0.0095(8)
C25 0.0174(9) 0.0191(9) 0.0166(9) 0.0012(7) 0.0026(7) 0.0041(7)
C26 0.0198(9) 0.0153(9) 0.0156(8) 0.0027(7) 0.0062(7) 0.0044(7)
C27 0.0244(10) 0.0193(9) 0.0221(10) 0.0055(8) 0.0087(8) 0.0080(8)
C28 0.0174(9) 0.0193(9) 0.0204(9) 0.0007(7) 0.0036(7) 0.0000(7)
C29 0.0254(10) 0.0168(9) 0.0344(11) 0.0009(8) 0.0118(9) 0.0021(8)
C30 0.0299(11) 0.0158(9) 0.0233(10) 0.0006(8) 0.0031(8) 0.0004(8)
C31 0.0351(11) 0.0156(9) 0.0280(11) 0.0032(8) 0.0022(9) 0.0090(8)
C32 0.0226(10) 0.0217(10) 0.0271(10) -0.0027(8) 0.0025(8) 0.0088(8)
C33 0.0215(9) 0.0259(10) 0.0202(9) -0.0023(8) 0.0003(7) 0.0081(8)
N2A 0.0175(8) 0.0196(8) 0.0159(7) 0.0021(6) 0.0034(6) 0.0077(6)
N1A 0.0219(8) 0.0199(8) 0.0199(8) 0.0048(6) 0.0017(6) 0.0086(7)
C1A 0.0150(8) 0.0182(9) 0.0188(9) 0.0003(7) 0.0019(7) 0.0047(7)
C2A 0.0172(9) 0.0171(9) 0.0195(9) 0.0010(7) 0.0047(7) 0.0057(7)
C3A 0.0173(9) 0.0202(9) 0.0180(9) 0.0013(7) 0.0015(7) 0.0037(7)
C4A 0.0190(9) 0.0167(9) 0.0180(9) 0.0013(7) 0.0022(7) 0.0025(7)
C5A 0.0148(8) 0.0185(9) 0.0151(8) 0.0030(7) 0.0061(7) 0.0048(7)
C6A 0.0177(9) 0.0175(9) 0.0148(8) 0.0000(7) 0.0034(7) 0.0058(7)
C7A 0.0149(9) 0.0189(9) 0.0216(9) 0.0028(7) 0.0016(7) 0.0022(7)
C8A 0.0202(9) 0.0179(9) 0.0238(10) 0.0057(7) 0.0060(8) 0.0038(7)
C9A 0.0192(9) 0.0220(10) 0.0260(10) 0.0019(8) -0.0030(8) 0.0052(8)
C10A 0.0184(9) 0.0167(9) 0.0251(10) 0.0026(7) 0.0007(7) 0.0031(7)
C11A 0.0322(11) 0.0314(11) 0.0254(10) 0.0107(9) -0.0010(9) 0.0138(9)
C12A 0.0222(10) 0.0227(10) 0.0229(10) 0.0061(8) -0.0002(8) 0.0090(8)

loop_
_atom_type_symbol
_atom_type_description
_atom_type_scat_dispersion_real
_atom_type_scat_dispersion_imag
_atom_type_scat_source
C C 0.0033 0.0016 'International Tables Vol C Tables 4.2.6.8 and 6.1.1.4'
H H 0.0000 0.0000 'International Tables Vol C Tables 4.2.6.8 and 6.1.1.4'
N N 0.0061 0.0033 'International Tables Vol C Tables 4.2.6.8 and 6.1.1.4'
O O 0.0106 0.0060 'International Tables Vol C Tables 4.2.6.8 and 6.1.1.4'
F F 0.0171 0.0103 'International Tables Vol C Tables 4.2.6.8 and 6.1.1.4'
P P 0.1023 0.0942 'International Tables Vol C Tables 4.2.6.8 and 6.1.1.4'

loop_
_geom_angle_atom_site_label_1
_geom_angle_atom_site_label_2
_geom_angle_atom_site_label_3
_geom_angle
_geom_angle_site_symmetry_1
_geom_angle_site_symmetry_3
C77 C75 C76 131.2(6) 2_756 .
C77 C75 C75 110.3(9) 2_756 2_756
C76 C75 C75 118.0(10) . 2_756
O1A C1B C3B 121.2(3) . .
O1A C1B C2B 122.2(3) . .
C3B C1B C2B 116.5(3) . .
F6 P1 F3 90.23(7) . .
F6 P1 F2 90.65(7) . .
F3 P1 F2 90.00(7) . .
F6 P1 F4 179.52(8) . .
F3 P1 F4 89.89(7) . .
F2 P1 F4 89.81(7) . .
F6 P1 F5 89.97(8) . .
F3 P1 F5 179.69(8) . .
F2 P1 F5 89.75(7) . .
F4 P1 F5 89.92(7) . .
F6 P1 F1 90.28(7) . .
F3 P1 F1 90.14(6) . .
F2 P1 F1 179.06(7) . .
F4 P1 F1 89.26(7) . .
F5 P1 F1 90.10(7) . .
F12 P2 F7 91.20(9) . .
F12 P2 F8 90.27(8) . .
F7 P2 F8 90.34(8) . .
F12 P2 F11 90.38(10) . .
F7 P2 F11 178.27(9) . .
F8 P2 F11 90.36(8) . .
F12 P2 F10 179.20(9) . .
F7 P2 F10 88.86(8) . .
F8 P2 F10 90.53(8) . .
F11 P2 F10 89.55(9) . .
F12 P2 F9 90.57(8) . .
F7 P2 F9 90.04(7) . .
F8 P2 F9 179.07(8) . .
F11 P2 F9 89.24(8) . .
F10 P2 F9 88.63(8) . .
C2 N1 C6 116.15(16) . .
C1 O2 C27 111.97(14) . .
C7 O4 C8 113.15(14) . .
C11 O5 C15 117.21(15) . .
C17 O6 C16 112.30(15) . .
C18 O7 C19 113.63(15) . .
C21 O8 C20 118.49(14) . .
C26 O9 C28 117.06(14) . .
C30 O10 C29 113.28(15) . .
C32 O11 C31 114.19(15) . .
C12 O12 C33 117.27(15) . .
O1 C1 O2 124.33(17) . .
O1 C1 C2 120.78(17) . .
O2 C1 C2 114.88(16) . .
N1 C2 C3 123.74(18) . .
N1 C2 C1 120.16(16) . .
C3 C2 C1 116.10(17) . .
C4 C3 C2 118.83(19) . .
C3 C4 C5 118.44(19) . .
C4 C5 C6 118.82(19) . .
N1 C6 C5 124.02(19) . .
N1 C6 C7 119.33(17) . .
C5 C6 C7 116.64(17) . .
O3 C7 O4 123.88(19) . .
O3 C7 C6 121.59(18) . .
O4 C7 C6 114.52(16) . .
O4 C8 C9 108.70(15) . .
C14 C9 C10 119.60(18) . .
C14 C9 C8 120.39(17) . .
C10 C9 C8 119.97(18) . .
C11 C10 C9 120.18(18) . .
O5 C11 C10 124.68(17) . .
O5 C11 C12 115.47(17) . .
C10 C11 C12 119.85(17) . .
O12 C12 C13 124.91(18) . .
O12 C12 C11 115.46(16) . .
C13 C12 C11 119.62(18) . .
C12 C13 C14 120.13(18) . .
C9 C14 C13 120.57(18) . .
O5 C15 C16 106.75(15) . .
O6 C16 C15 111.18(16) . .
O6 C17 C18 109.80(16) . .
O7 C18 C17 108.92(16) . .
O7 C19 C20 114.76(16) . .
O8 C20 C19 114.12(16) . .
O8 C21 C22 125.67(17) . .
O8 C21 C26 115.05(16) . .
C22 C21 C26 119.27(17) . .
C21 C22 C23 120.72(17) . .
C24 C23 C22 119.45(17) . .
C24 C23 C27 121.22(17) . .
C22 C23 C27 119.32(17) . .
C23 C24 C25 120.47(17) . .
C26 C25 C24 120.28(17) . .
O9 C26 C25 124.83(17) . .
O9 C26 C21 115.46(16) . .
C25 C26 C21 119.71(17) . .
O2 C27 C23 109.33(14) . .
O9 C28 C29 107.69(16) . .
O10 C29 C28 110.84(16) . .
O10 C30 C31 109.63(16) . .
O11 C31 C30 108.73(16) . .
O11 C32 C33 108.04(15) . .
O12 C33 C32 107.70(16) . .
C2A N2A C3A 120.69(16) . .
C2A N2A C12A 119.08(15) . .
C3A N2A C12A 120.22(16) . .
C8A N1A C9A 120.20(16) . .
C8A N1A C11A 119.79(16) . .
C9A N1A C11A 119.99(17) . .
C2A C1A C5A 120.56(17) . .
N2A C2A C1A 120.49(17) . .
N2A C3A C4A 120.69(17) . .
C3A C4A C5A 120.06(17) . .
C1A C5A C4A 117.47(17) . .
C1A C5A C6A 120.53(16) . .
C4A C5A C6A 121.99(16) . .
C7A C6A C10A 117.49(17) . .
C7A C6A C5A 121.15(16) . .
C10A C6A C5A 121.35(16) . .
C8A C7A C6A 120.14(17) . .
N1A C8A C7A 120.88(17) . .
N1A C9A C10A 121.01(18) . .
C9A C10A C6A 120.08(18) . .

loop_
_geom_bond_atom_site_label_1
_geom_bond_atom_site_label_2
_geom_bond_distance
_geom_bond_site_symmetry_2
C75 C77 1.161(9) 2_756
C75 C76 1.408(8) .
C75 C75 1.454(10) 2_756
C77 C75 1.161(9) 2_756
O1A C1B 1.207(3) .
C1B C3B 1.483(4) .
C1B C2B 1.493(4) .
P1 F6 1.5929(13) .
P1 F3 1.5951(12) .
P1 F2 1.6026(12) .
P1 F4 1.6038(13) .
P1 F5 1.6053(13) .
P1 F1 1.6069(12) .
P2 F12 1.5804(15) .
P2 F7 1.5908(14) .
P2 F8 1.5931(14) .
P2 F11 1.5985(15) .
P2 F10 1.6071(14) .
P2 F9 1.6091(14) .
N1 C2 1.338(2) .
N1 C6 1.339(2) .
O1 C1 1.207(2) .
O2 C1 1.330(2) .
O2 C27 1.476(2) .
O3 C7 1.204(2) .
O4 C7 1.326(2) .
O4 C8 1.475(2) .
O5 C11 1.366(2) .
O5 C15 1.438(2) .
O6 C17 1.427(2) .
O6 C16 1.428(2) .
O7 C18 1.424(2) .
O7 C19 1.424(2) .
O8 C21 1.366(2) .
O8 C20 1.439(2) .
O9 C26 1.367(2) .
O9 C28 1.436(2) .
O10 C30 1.416(2) .
O10 C29 1.428(2) .
O11 C32 1.415(2) .
O11 C31 1.422(2) .
O12 C12 1.369(2) .
O12 C33 1.434(2) .
C1 C2 1.505(3) .
C2 C3 1.396(3) .
C3 C4 1.376(3) .
C4 C5 1.379(3) .
C5 C6 1.389(3) .
C6 C7 1.504(3) .
C8 C9 1.493(3) .
C9 C14 1.381(3) .
C9 C10 1.400(3) .
C10 C11 1.381(3) .
C11 C12 1.411(3) .
C12 C13 1.380(3) .
C13 C14 1.392(3) .
C15 C16 1.502(3) .
C17 C18 1.495(3) .
C19 C20 1.510(3) .
C21 C22 1.385(3) .
C21 C26 1.414(3) .
C22 C23 1.399(3) .
C23 C24 1.382(3) .
C23 C27 1.494(3) .
C24 C25 1.394(3) .
C25 C26 1.383(3) .
C28 C29 1.502(3) .
C30 C31 1.500(3) .
C32 C33 1.497(3) .
N2A C2A 1.346(2) .
N2A C3A 1.347(2) .
N2A C12A 1.477(2) .
N1A C8A 1.342(2) .
N1A C9A 1.343(3) .
N1A C11A 1.478(2) .
C1A C2A 1.368(3) .
C1A C5A 1.395(3) .
C3A C4A 1.374(3) .
C4A C5A 1.396(3) .
C5A C6A 1.479(3) .
C6A C7A 1.388(3) .
C6A C10A 1.395(3) .
C7A C8A 1.372(3) .
C9A C10A 1.366(3) .
